data_2242013
loop_
_publ_author_name
'Gopinath, S.'
'Narayanan, P.'
'Sethusankar, K.'
'Karunakaran, Jeyachandran'
'Nandakumar, Meganathan'
'Mohanakrishnan, Arasambattu K.'

_publ_section_title
;
 Crystal structures of three 1-oxo-1,2-dihydronaphthalene derivatives:
 dimethyl
 4-(4-methoxyphenyl)-2-(4-methylphenyl)-1-oxo-1,2-dihydronaphthalene-2,3-dicarboxylate,
 dimethyl
 1-oxo-2-(pyren-4-yl)-4-(thiophen-2-yl)-1,2-dihydronaphthalene-2,3-dicarboxylate
 and ethyl
 1-oxo-2-phenyl-2,4-bis(thiophen-2-yl)-1,2-dihydronaphthalene-3-carboxylate
;
_journal_coeditor_code IS5470
_journal_issue 2
_journal_name_full 'Acta Crystallographica Section E'
_journal_page_first 177
_journal_page_last 182
_journal_paper_doi 10.1107/S2056989017000469
_journal_volume 73
_journal_year 2017
_chemical_formula_iupac 'C28 H24 O6'
_chemical_formula_moiety 'C28 H24 O6'
_chemical_formula_sum 'C28 H24 O6'
_chemical_formula_weight 456.47
_chemical_name_systematic
'Dimethyl 4-(4-methoxyphenyl)-2-(4-methylphenyl)-1-oxo-1,2-dihydronaphthalene-2,3-dicarboxylate'
_space_group_IT_number 2
_symmetry_cell_setting triclinic
_symmetry_space_group_name_Hall '-P 1'
_symmetry_space_group_name_H-M 'P -1'
_atom_sites_solution_hydrogens geom
_atom_sites_solution_primary direct
_atom_sites_solution_secondary difmap
_audit_creation_method SHELXL-97
_cell_angle_alpha 93.9900(10)
_cell_angle_beta 94.6790(10)
_cell_angle_gamma 101.089(2)
_cell_formula_units_Z 2
_cell_length_a 7.5256(2)
_cell_length_b 10.2095(3)
_cell_length_c 15.6299(4)
_cell_measurement_reflns_used 4119
_cell_measurement_temperature 296(2)
_cell_measurement_theta_max 25.00
_cell_measurement_theta_min 2.33
_cell_volume 1170.07(6)
_computing_cell_refinement
;
APEX2 (Bruker, 2008)
;
_computing_data_collection
;
APEX2 (Bruker, 2008)
;
_computing_data_reduction
;
SAINT (Bruker, 2008)
;
_computing_molecular_graphics
;
ORTEP-3 for Windows (Farrugia, 2012) and Mercury (Macrae <i>et al.</i>,
2008)
;
_computing_publication_material
;
SHELXL97 (Sheldrick, 2008) and PLATON (Spek, 2015)
;
_computing_structure_refinement
;
SHELXL97 (Sheldrick, 2008)
;
_computing_structure_solution
;
SHELXS97 (Sheldrick, 2008)
;
_diffrn_ambient_temperature 296(2)
_diffrn_measured_fraction_theta_full 1.000
_diffrn_measured_fraction_theta_max 1.000
_diffrn_measurement_device_type 'Bruker Kappa APEXII CCD'
_diffrn_measurement_method '\w &\f scans'
_diffrn_radiation_monochromator graphite
_diffrn_radiation_source 'fine-focus sealed tube'
_diffrn_radiation_type MoK\a
_diffrn_radiation_wavelength 0.71073
_diffrn_reflns_av_R_equivalents 0.0267
_diffrn_reflns_av_sigmaI/netI 0.0187
_diffrn_reflns_limit_h_max 8
_diffrn_reflns_limit_h_min -8
_diffrn_reflns_limit_k_max 12
_diffrn_reflns_limit_k_min -12
_diffrn_reflns_limit_l_max 18
_diffrn_reflns_limit_l_min -18
_diffrn_reflns_number 22413
_diffrn_reflns_theta_full 25.00
_diffrn_reflns_theta_max 25.00
_diffrn_reflns_theta_min 2.33
_exptl_absorpt_coefficient_mu 0.091
_exptl_absorpt_correction_T_max 0.978
_exptl_absorpt_correction_T_min 0.969
_exptl_absorpt_correction_type multi-scan
_exptl_absorpt_process_details
;
(SADABS; Bruker, 2008)
;
_exptl_crystal_colour colourless
_exptl_crystal_density_diffrn 1.296
_exptl_crystal_density_method 'not measured'
_exptl_crystal_description block
_exptl_crystal_F_000 480
_exptl_crystal_size_max 0.35
_exptl_crystal_size_mid 0.30
_exptl_crystal_size_min 0.25
_refine_diff_density_max 0.193
_refine_diff_density_min -0.213
_refine_ls_extinction_method none
_refine_ls_goodness_of_fit_ref 1.026
_refine_ls_hydrogen_treatment constr
_refine_ls_matrix_type full
_refine_ls_number_parameters 311
_refine_ls_number_reflns 4119
_refine_ls_number_restraints 0
_refine_ls_restrained_S_all 1.026
_refine_ls_R_factor_all 0.0499
_refine_ls_R_factor_gt 0.0398
_refine_ls_shift/su_max 0.004
_refine_ls_shift/su_mean 0.000
_refine_ls_structure_factor_coef Fsqd
_refine_ls_weighting_details 'calc w=1/[\s^2^(Fo^2^)+(0.0547P)^2^+0.2906P] where P=(Fo^2^+2Fc^2^)/3'
_refine_ls_weighting_scheme calc
_refine_ls_wR_factor_gt 0.1026
_refine_ls_wR_factor_ref 0.1112
_reflns_number_gt 3346
_reflns_number_total 4119
_reflns_threshold_expression >2sigma(I)
_cod_data_source_file is5470sup1.cif
_cod_data_source_block I
_cod_original_cell_volume 1170.06(6)
_cod_database_code 2242013

loop_
_symmetry_equiv_pos_as_xyz
'x, y, z'
'-x, -y, -z'

loop_
_atom_site_type_symbol
_atom_site_label
_atom_site_fract_x
_atom_site_fract_y
_atom_site_fract_z
_atom_site_U_iso_or_equiv
_atom_site_adp_type
_atom_site_calc_flag
_atom_site_refinement_flags
_atom_site_occupancy
_atom_site_symmetry_multiplicity
C C1 1.04016(19) 0.52685(14) 0.34053(9) 0.0385(3) Uani d . 1 1
C C2 1.0229(2) 0.63513(15) 0.39596(10) 0.0478(4) Uani d . 1 1
H H2 0.9373 0.6863 0.3807 0.057 Uiso calc R 1 1
C C3 1.1303(2) 0.66814(17) 0.47312(11) 0.0550(4) Uani d . 1 1
H H3 1.1160 0.7407 0.5095 0.066 Uiso calc R 1 1
C C4 1.2578(2) 0.59471(18) 0.49645(11) 0.0587(5) Uani d . 1 1
H H4 1.3297 0.6170 0.5486 0.070 Uiso calc R 1 1
C C5 1.2791(2) 0.48799(18) 0.44251(11) 0.0550(4) Uani d . 1 1
H H5 1.3667 0.4387 0.4581 0.066 Uiso calc R 1 1
C C6 1.17134(19) 0.45323(14) 0.36521(10) 0.0417(3) Uani d . 1 1
C C7 1.1958(2) 0.33854(15) 0.30791(10) 0.0446(4) Uani d . 1 1
C C8 1.0303(2) 0.27105(14) 0.24589(9) 0.0397(3) Uani d . 1 1
C C9 0.92937(19) 0.37508(14) 0.21154(9) 0.0385(3) Uani d . 1 1
C C10 0.92853(19) 0.49101(14) 0.25739(9) 0.0371(3) Uani d . 1 1
C C11 0.8042(2) 0.58099(14) 0.23090(9) 0.0401(3) Uani d . 1 1
C C12 0.8649(2) 0.70937(15) 0.20884(10) 0.0479(4) Uani d . 1 1
H H12 0.9892 0.7416 0.2088 0.058 Uiso calc R 1 1
C C13 0.7446(3) 0.79111(15) 0.18672(10) 0.0521(4) Uani d . 1 1
H H13 0.7878 0.8768 0.1710 0.063 Uiso calc R 1 1
C C14 0.5606(2) 0.74492(16) 0.18809(10) 0.0509(4) Uani d . 1 1
C C15 0.4985(2) 0.61764(18) 0.21056(12) 0.0594(5) Uani d . 1 1
H H15 0.3743 0.5861 0.2118 0.071 Uiso calc R 1 1
C C16 0.6190(2) 0.53671(16) 0.23124(11) 0.0522(4) Uani d . 1 1
H H16 0.5749 0.4504 0.2458 0.063 Uiso calc R 1 1
C C17 0.8254(2) 0.33536(15) 0.12560(10) 0.0457(4) Uani d . 1 1
C C18 0.7520(3) 0.4012(2) -0.01137(12) 0.0833(7) Uani d . 1 1
H H18A 0.7824 0.3208 -0.0363 0.125 Uiso calc R 1 1
H H18B 0.7902 0.4735 -0.0461 0.125 Uiso calc R 1 1
H H18C 0.6228 0.3879 -0.0088 0.125 Uiso calc R 1 1
C C19 1.0997(2) 0.19417(17) 0.17186(11) 0.0523(4) Uani d . 1 1
C C20 1.2394(4) 0.2216(3) 0.04350(16) 0.1075(10) Uani d . 1 1
H H20A 1.3518 0.1943 0.0597 0.161 Uiso calc R 1 1
H H20B 1.2588 0.2863 0.0018 0.161 Uiso calc R 1 1
H H20C 1.1505 0.1449 0.0190 0.161 Uiso calc R 1 1
C C21 0.4758(4) 0.9350(2) 0.12847(14) 0.0822(7) Uani d . 1 1
H H21A 0.5676 0.9976 0.1647 0.123 Uiso calc R 1 1
H H21B 0.3702 0.9736 0.1181 0.123 Uiso calc R 1 1
H H21C 0.5219 0.9148 0.0746 0.123 Uiso calc R 1 1
C C22 0.9152(2) 0.17131(13) 0.29922(9) 0.0383(3) Uani d . 1 1
C C23 0.7324(2) 0.16747(15) 0.30518(9) 0.0435(4) Uani d . 1 1
H H23 0.6760 0.2297 0.2789 0.052 Uiso calc R 1 1
C C24 0.6325(2) 0.07153(17) 0.35007(11) 0.0536(4) Uani d . 1 1
H H24 0.5091 0.0698 0.3528 0.064 Uiso calc R 1 1
C C25 0.7110(3) -0.02137(16) 0.39079(11) 0.0569(5) Uani d . 1 1
C C26 0.8952(3) -0.01318(16) 0.38729(11) 0.0575(5) Uani d . 1 1
H H26 0.9528 -0.0724 0.4162 0.069 Uiso calc R 1 1
C C27 0.9956(2) 0.08046(15) 0.34213(10) 0.0494(4) Uani d . 1 1
H H27 1.1194 0.0828 0.3404 0.059 Uiso calc R 1 1
C C28 0.6003(4) -0.1312(2) 0.43490(16) 0.0927(8) Uani d . 1 1
H H28A 0.4822 -0.1116 0.4415 0.139 Uiso calc R 1 1
H H28B 0.6608 -0.1372 0.4906 0.139 Uiso calc R 1 1
H H28C 0.5874 -0.2150 0.4007 0.139 Uiso calc R 1 1
O O1 1.33429(15) 0.29405(12) 0.31246(9) 0.0629(3) Uani d . 1 1
O O2 1.0894(2) 0.07656(13) 0.16239(9) 0.0765(4) Uani d . 1 1
O O3 1.17487(19) 0.28042(13) 0.11870(8) 0.0680(4) Uani d . 1 1
O O4 0.7426(2) 0.22389(12) 0.10391(8) 0.0720(4) Uani d . 1 1
O O5 0.84266(17) 0.43348(11) 0.07425(7) 0.0588(3) Uani d . 1 1
O O6 0.42858(19) 0.81619(13) 0.16963(9) 0.0736(4) Uani d . 1 1

loop_
_atom_site_aniso_label
_atom_site_aniso_U_11
_atom_site_aniso_U_22
_atom_site_aniso_U_33
_atom_site_aniso_U_12
_atom_site_aniso_U_13
_atom_site_aniso_U_23
C1 0.0357(8) 0.0370(7) 0.0416(8) 0.0024(6) 0.0060(6) 0.0053(6)
C2 0.0525(9) 0.0418(8) 0.0484(9) 0.0102(7) 0.0033(7) 0.0000(7)
C3 0.0607(11) 0.0499(9) 0.0493(9) 0.0035(8) 0.0019(8) -0.0061(7)
C4 0.0537(10) 0.0613(11) 0.0525(10) -0.0007(8) -0.0102(8) -0.0034(8)
C5 0.0391(9) 0.0574(10) 0.0646(11) 0.0051(7) -0.0072(8) 0.0061(8)
C6 0.0318(8) 0.0415(8) 0.0495(8) 0.0014(6) 0.0035(6) 0.0044(6)
C7 0.0355(8) 0.0419(8) 0.0577(9) 0.0070(7) 0.0095(7) 0.0103(7)
C8 0.0398(8) 0.0357(7) 0.0450(8) 0.0086(6) 0.0099(6) 0.0031(6)
C9 0.0377(8) 0.0368(7) 0.0407(7) 0.0038(6) 0.0075(6) 0.0057(6)
C10 0.0359(8) 0.0346(7) 0.0404(7) 0.0035(6) 0.0073(6) 0.0064(6)
C11 0.0462(9) 0.0358(7) 0.0380(7) 0.0076(6) 0.0027(6) 0.0035(6)
C12 0.0503(9) 0.0400(8) 0.0504(9) 0.0023(7) 0.0011(7) 0.0060(7)
C13 0.0724(12) 0.0339(8) 0.0481(9) 0.0083(8) -0.0030(8) 0.0071(7)
C14 0.0622(11) 0.0471(9) 0.0459(8) 0.0219(8) -0.0059(7) 0.0024(7)
C15 0.0471(10) 0.0586(11) 0.0754(12) 0.0143(8) 0.0035(8) 0.0188(9)
C16 0.0472(10) 0.0434(9) 0.0674(10) 0.0084(7) 0.0058(8) 0.0178(8)
C17 0.0515(9) 0.0404(8) 0.0432(8) 0.0041(7) 0.0068(7) 0.0026(7)
C18 0.1029(17) 0.0871(15) 0.0472(10) -0.0074(13) -0.0152(10) 0.0165(10)
C19 0.0560(10) 0.0487(10) 0.0569(10) 0.0157(8) 0.0199(8) 0.0045(8)
C20 0.153(3) 0.1032(18) 0.0904(17) 0.0530(18) 0.0810(18) 0.0205(14)
C21 0.1208(19) 0.0549(11) 0.0772(14) 0.0400(12) -0.0099(13) 0.0101(10)
C22 0.0435(8) 0.0317(7) 0.0391(7) 0.0057(6) 0.0063(6) 0.0000(6)
C23 0.0445(9) 0.0430(8) 0.0434(8) 0.0083(7) 0.0073(6) 0.0042(6)
C24 0.0519(10) 0.0529(10) 0.0541(9) 0.0010(8) 0.0181(8) 0.0030(8)
C25 0.0831(13) 0.0392(9) 0.0477(9) 0.0033(8) 0.0232(9) 0.0035(7)
C26 0.0863(14) 0.0385(8) 0.0514(9) 0.0189(9) 0.0104(9) 0.0084(7)
C27 0.0538(10) 0.0401(8) 0.0563(9) 0.0140(7) 0.0066(7) 0.0046(7)
C28 0.129(2) 0.0605(12) 0.0908(16) 0.0013(13) 0.0515(15) 0.0203(11)
O1 0.0382(6) 0.0576(7) 0.0956(9) 0.0162(5) 0.0070(6) 0.0054(6)
O2 0.1068(11) 0.0500(8) 0.0825(9) 0.0275(7) 0.0436(8) 0.0008(6)
O3 0.0830(9) 0.0626(8) 0.0690(8) 0.0226(7) 0.0432(7) 0.0144(6)
O4 0.0977(10) 0.0488(7) 0.0551(7) -0.0138(7) -0.0069(7) 0.0012(6)
O5 0.0773(8) 0.0510(7) 0.0415(6) -0.0017(6) -0.0036(5) 0.0095(5)
O6 0.0803(10) 0.0613(8) 0.0852(9) 0.0335(7) -0.0090(7) 0.0141(7)

loop_
_atom_type_symbol
_atom_type_description
_atom_type_scat_dispersion_real
_atom_type_scat_dispersion_imag
_atom_type_scat_source
C C 0.0033 0.0016 'International Tables Vol C Tables 4.2.6.8 and 6.1.1.4'
H H 0.0000 0.0000 'International Tables Vol C Tables 4.2.6.8 and 6.1.1.4'
O O 0.0106 0.0060 'International Tables Vol C Tables 4.2.6.8 and 6.1.1.4'

loop_
_geom_angle_atom_site_label_1
_geom_angle_atom_site_label_2
_geom_angle_atom_site_label_3
_geom_angle
C2 C1 C6 117.75(13)
C2 C1 C10 122.02(13)
C6 C1 C10 120.21(13)
C3 C2 C1 121.18(15)
C3 C2 H2 119.4
C1 C2 H2 119.4
C4 C3 C2 120.32(15)
C4 C3 H3 119.8
C2 C3 H3 119.8
C3 C4 C5 119.76(15)
C3 C4 H4 120.1
C5 C4 H4 120.1
C4 C5 C6 120.48(16)
C4 C5 H5 119.8
C6 C5 H5 119.8
C5 C6 C1 120.50(14)
C5 C6 C7 119.92(14)
C1 C6 C7 119.58(13)
O1 C7 C6 122.60(15)
O1 C7 C8 121.18(14)
C6 C7 C8 116.07(12)
C9 C8 C7 110.59(11)
C9 C8 C19 110.62(12)
C7 C8 C19 107.56(12)
C9 C8 C22 113.30(12)
C7 C8 C22 104.74(11)
C19 C8 C22 109.74(12)
C10 C9 C17 122.91(13)
C10 C9 C8 122.15(13)
C17 C9 C8 114.88(12)
C9 C10 C1 120.24(13)
C9 C10 C11 121.87(13)
C1 C10 C11 117.65(12)
C12 C11 C16 117.89(14)
C12 C11 C10 123.18(14)
C16 C11 C10 118.88(13)
C11 C12 C13 121.32(15)
C11 C12 H12 119.3
C13 C12 H12 119.3
C14 C13 C12 119.67(15)
C14 C13 H13 120.2
C12 C13 H13 120.2
O6 C14 C15 115.00(16)
O6 C14 C13 125.43(16)
C15 C14 C13 119.57(15)
C16 C15 C14 120.27(17)
C16 C15 H15 119.9
C14 C15 H15 119.9
C15 C16 C11 121.27(15)
C15 C16 H16 119.4
C11 C16 H16 119.4
O4 C17 O5 123.66(15)
O4 C17 C9 123.29(14)
O5 C17 C9 112.94(13)
O5 C18 H18A 109.5
O5 C18 H18B 109.5
H18A C18 H18B 109.5
O5 C18 H18C 109.5
H18A C18 H18C 109.5
H18B C18 H18C 109.5
O2 C19 O3 124.44(15)
O2 C19 C8 126.23(15)
O3 C19 C8 109.33(13)
O3 C20 H20A 109.5
O3 C20 H20B 109.5
H20A C20 H20B 109.5
O3 C20 H20C 109.5
H20A C20 H20C 109.5
H20B C20 H20C 109.5
O6 C21 H21A 109.5
O6 C21 H21B 109.5
H21A C21 H21B 109.5
O6 C21 H21C 109.5
H21A C21 H21C 109.5
H21B C21 H21C 109.5
C23 C22 C27 118.00(14)
C23 C22 C8 122.47(13)
C27 C22 C8 119.53(13)
C22 C23 C24 120.40(15)
C22 C23 H23 119.8
C24 C23 H23 119.8
C25 C24 C23 121.70(16)
C25 C24 H24 119.2
C23 C24 H24 119.2
C24 C25 C26 117.36(15)
C24 C25 C28 121.8(2)
C26 C25 C28 120.81(19)
C27 C26 C25 121.52(16)
C27 C26 H26 119.2
C25 C26 H26 119.2
C26 C27 C22 120.94(16)
C26 C27 H27 119.5
C22 C27 H27 119.5
C25 C28 H28A 109.5
C25 C28 H28B 109.5
H28A C28 H28B 109.5
C25 C28 H28C 109.5
H28A C28 H28C 109.5
H28B C28 H28C 109.5
C19 O3 C20 115.56(15)
C17 O5 C18 116.25(13)
C14 O6 C21 118.23(17)

loop_
_geom_bond_atom_site_label_1
_geom_bond_atom_site_label_2
_geom_bond_distance
C1 C2 1.389(2)
C1 C6 1.397(2)
C1 C10 1.472(2)
C2 C3 1.379(2)
C2 H2 0.9300
C3 C4 1.369(2)
C3 H3 0.9300
C4 C5 1.373(2)
C4 H4 0.9300
C5 C6 1.383(2)
C5 H5 0.9300
C6 C7 1.473(2)
C7 O1 1.2134(18)
C7 C8 1.531(2)
C8 C9 1.522(2)
C8 C19 1.535(2)
C8 C22 1.542(2)
C9 C10 1.342(2)
C9 C17 1.487(2)
C10 C11 1.487(2)
C11 C12 1.380(2)
C11 C16 1.381(2)
C12 C13 1.384(2)
C12 H12 0.9300
C13 C14 1.377(3)
C13 H13 0.9300
C14 O6 1.364(2)
C14 C15 1.374(2)
C15 C16 1.374(2)
C15 H15 0.9300
C16 H16 0.9300
C17 O4 1.1990(19)
C17 O5 1.3204(19)
C18 O5 1.438(2)
C18 H18A 0.9600
C18 H18B 0.9600
C18 H18C 0.9600
C19 O2 1.186(2)
C19 O3 1.331(2)
C20 O3 1.444(2)
C20 H20A 0.9600
C20 H20B 0.9600
C20 H20C 0.9600
C21 O6 1.412(3)
C21 H21A 0.9600
C21 H21B 0.9600
C21 H21C 0.9600
C22 C23 1.380(2)
C22 C27 1.383(2)
C23 C24 1.384(2)
C23 H23 0.9300
C24 C25 1.375(3)
C24 H24 0.9300
C25 C26 1.379(3)
C25 C28 1.506(3)
C26 C27 1.373(2)
C26 H26 0.9300
C27 H27 0.9300
C28 H28A 0.9600
C28 H28B 0.9600
C28 H28C 0.9600

loop_
_geom_hbond_atom_site_label_D
_geom_hbond_atom_site_label_H
_geom_hbond_atom_site_label_A
_geom_hbond_site_symmetry_A
_geom_hbond_distance_DH
_geom_hbond_distance_HA
_geom_hbond_distance_DA
_geom_hbond_angle_DHA
C27 H27 O1 ----- 0.93 2.52 3.109(2) 121
C16 H16 O1 1_455 0.93 2.52 3.344(3) 148
C3 H3 Cg4 2_766 0.93 2.78 3.656(2) 157

loop_
_geom_torsion_atom_site_label_1
_geom_torsion_atom_site_label_2
_geom_torsion_atom_site_label_3
_geom_torsion_atom_site_label_4
_geom_torsion
C6 C1 C2 C3 -0.6(2)
C10 C1 C2 C3 -179.19(14)
C1 C2 C3 C4 0.4(3)
C2 C3 C4 C5 0.3(3)
C3 C4 C5 C6 -0.7(3)
C4 C5 C6 C1 0.5(2)
C4 C5 C6 C7 179.96(15)
C2 C1 C6 C5 0.1(2)
C10 C1 C6 C5 178.74(14)
C2 C1 C6 C7 -179.29(13)
C10 C1 C6 C7 -0.7(2)
C5 C6 C7 O1 -20.2(2)
C1 C6 C7 O1 159.22(15)
C5 C6 C7 C8 155.47(14)
C1 C6 C7 C8 -25.1(2)
O1 C7 C8 C9 -146.10(15)
C6 C7 C8 C9 38.16(17)
O1 C7 C8 C19 -25.2(2)
C6 C7 C8 C19 159.05(13)
O1 C7 C8 C22 91.51(17)
C6 C7 C8 C22 -84.24(15)
C7 C8 C9 C10 -29.46(18)
C19 C8 C9 C10 -148.52(14)
C22 C8 C9 C10 87.78(16)
C7 C8 C9 C17 153.32(12)
C19 C8 C9 C17 34.26(17)
C22 C8 C9 C17 -89.44(14)
C17 C9 C10 C1 -177.56(13)
C8 C9 C10 C1 5.4(2)
C17 C9 C10 C11 8.2(2)
C8 C9 C10 C11 -168.83(13)
C2 C1 C10 C9 -170.09(14)
C6 C1 C10 C9 11.4(2)
C2 C1 C10 C11 4.4(2)
C6 C1 C10 C11 -174.13(12)
C9 C10 C11 C12 -117.13(17)
C1 C10 C11 C12 68.45(18)
C9 C10 C11 C16 65.36(19)
C1 C10 C11 C16 -109.06(16)
C16 C11 C12 C13 -0.7(2)
C10 C11 C12 C13 -178.28(14)
C11 C12 C13 C14 1.2(2)
C12 C13 C14 O6 178.48(15)
C12 C13 C14 C15 -0.7(2)
O6 C14 C15 C16 -179.47(16)
C13 C14 C15 C16 -0.2(3)
C14 C15 C16 C11 0.7(3)
C12 C11 C16 C15 -0.2(2)
C10 C11 C16 C15 177.47(15)
C10 C9 C17 O4 -138.46(18)
C8 C9 C17 O4 38.7(2)
C10 C9 C17 O5 45.2(2)
C8 C9 C17 O5 -137.56(14)
C9 C8 C19 O2 -135.20(19)
C7 C8 C19 O2 103.9(2)
C22 C8 C19 O2 -9.5(2)
C9 C8 C19 O3 44.87(18)
C7 C8 C19 O3 -76.01(17)
C22 C8 C19 O3 170.60(13)
C9 C8 C22 C23 7.84(19)
C7 C8 C22 C23 128.45(14)
C19 C8 C22 C23 -116.35(15)
C9 C8 C22 C27 -173.06(12)
C7 C8 C22 C27 -52.45(16)
C19 C8 C22 C27 62.75(17)
C27 C22 C23 C24 -2.6(2)
C8 C22 C23 C24 176.56(13)
C22 C23 C24 C25 0.8(2)
C23 C24 C25 C26 1.7(2)
C23 C24 C25 C28 -176.07(17)
C24 C25 C26 C27 -2.5(2)
C28 C25 C26 C27 175.31(17)
C25 C26 C27 C22 0.8(2)
C23 C22 C27 C26 1.8(2)
C8 C22 C27 C26 -177.35(14)
O2 C19 O3 C20 2.7(3)
C8 C19 O3 C20 -177.38(18)
O4 C17 O5 C18 1.3(3)
C9 C17 O5 C18 177.56(16)
C15 C14 O6 C21 -166.54(17)
C13 C14 O6 C21 14.3(2)

_cod_database_fobs_code 2242013
